data_7049346
loop_
_publ_author_name
'Gao, Yafei'
'Chen, Qi'
'Leng, Xuebing'
'Deng, Liang'

_publ_section_title
;
 Cyclometallation reactions of a three-coordinate cobalt(i) complex
 bearing a nonsymmetric N-heterocyclic carbene ligand.
;
_journal_issue 26
_journal_name_full 'Dalton transactions (Cambridge, England : 2003)'
_journal_page_first 9676
_journal_page_last 9683
_journal_paper_doi 10.1039/c9dt00731h
_journal_volume 48
_journal_year 2019
_chemical_formula_moiety 'C29 H36 Co N2'
_chemical_formula_sum 'C29 H36 Co N2'
_chemical_formula_weight 471.53
_space_group_crystal_system orthorhombic
_space_group_IT_number 61
_space_group_name_Hall '-P 2ac 2ab'
_space_group_name_H-M_alt 'P b c a'
_symmetry_space_group_name_Hall '-P 2ac 2ab'
_symmetry_space_group_name_H-M 'P b c a'
_atom_sites_solution_hydrogens geom
_atom_sites_solution_primary direct
_audit_creation_date 2015-01-19
_audit_creation_method
;
Olex2 1.2
(compiled 2014.07.22 svn.r2960 for OlexSys, GUI svn.r4862)
;
_audit_update_record
;
2019-02-13 deposited with the CCDC.    2019-03-18 downloaded from the CCDC.
;
_cell_angle_alpha 90
_cell_angle_beta 90
_cell_angle_gamma 90
_cell_formula_units_Z 8
_cell_length_a 20.7929(17)
_cell_length_b 10.5688(8)
_cell_length_c 22.0184(18)
_cell_measurement_reflns_used 5021
_cell_measurement_temperature 293(2)
_cell_measurement_theta_max 24.52
_cell_measurement_theta_min 2.35
_cell_volume 4838.7(7)
_computing_cell_refinement 'SAINT v7.68A (Bruker, 2009)'
_computing_data_reduction 'SAINT v7.68A (Bruker, 2009)'
_computing_molecular_graphics 'Olex2 (Dolomanov et al., 2009)'
_computing_publication_material 'Olex2 (Dolomanov et al., 2009)'
_computing_structure_refinement 'XL (Sheldrick, 2008)'
_computing_structure_solution 'ShelXS (Sheldrick, 2008)'
_diffrn_ambient_temperature 296.15
_diffrn_measured_fraction_theta_full 0.977
_diffrn_measured_fraction_theta_max 0.978
_diffrn_measurement_device_type 'Bruker APEX-II CCD'
_diffrn_measurement_method '\f and \w scans'
_diffrn_radiation_monochromator graphite
_diffrn_radiation_type MoK\a
_diffrn_radiation_wavelength 0.71073
_diffrn_reflns_av_R_equivalents 0.0669
_diffrn_reflns_av_unetI/netI 0.0339
_diffrn_reflns_Laue_measured_fraction_full 0.977
_diffrn_reflns_Laue_measured_fraction_max 0.978
_diffrn_reflns_limit_h_max 18
_diffrn_reflns_limit_h_min -25
_diffrn_reflns_limit_k_max 13
_diffrn_reflns_limit_k_min -13
_diffrn_reflns_limit_l_max 27
_diffrn_reflns_limit_l_min -27
_diffrn_reflns_number 32796
_diffrn_reflns_point_group_measured_fraction_full 0.977
_diffrn_reflns_point_group_measured_fraction_max 0.978
_diffrn_reflns_theta_full 25.242
_diffrn_reflns_theta_max 25.999
_diffrn_reflns_theta_min 1.850
_diffrn_standards_number 0
_exptl_absorpt_coefficient_mu 0.728
_exptl_absorpt_correction_T_max 0.7456
_exptl_absorpt_correction_T_min 0.6791
_exptl_absorpt_correction_type multi-scan
_exptl_absorpt_process_details
;
SADABS-2008/1 (Bruker,2008) was used for absorption correction.
wR2(int) was 0.0516 before and 0.0399 after correction.
The Ratio of minimum to maximum transmission is 0.9108.
The \l/2 correction factor is 0.0015.
;
_exptl_crystal_colour red
_exptl_crystal_colour_primary red
_exptl_crystal_density_diffrn 1.295
_exptl_crystal_description block
_exptl_crystal_F_000 2008
_exptl_crystal_size_max 0.25
_exptl_crystal_size_mid 0.2
_exptl_crystal_size_min 0.15
_refine_diff_density_max 0.713
_refine_diff_density_min -1.607
_refine_diff_density_rms 0.080
_refine_ls_extinction_coef 0.00043(7)
_refine_ls_extinction_expression Fc^*^=kFc[1+0.001xFc^2^\l^3^/sin(2\q)]^-1/4^
_refine_ls_extinction_method SHELXL
_refine_ls_goodness_of_fit_ref 1.192
_refine_ls_hydrogen_treatment constr
_refine_ls_matrix_type full
_refine_ls_number_parameters 385
_refine_ls_number_reflns 4651
_refine_ls_number_restraints 322
_refine_ls_restrained_S_all 1.158
_refine_ls_R_factor_all 0.1142
_refine_ls_R_factor_gt 0.0964
_refine_ls_shift/su_max 0.030
_refine_ls_shift/su_mean 0.001
_refine_ls_structure_factor_coef Fsqd
_refine_ls_weighting_details 'w=1/[\s^2^(Fo^2^)+24.2685P] where P=(Fo^2^+2Fc^2^)/3'
_refine_ls_weighting_scheme calc
_refine_ls_wR_factor_gt 0.1663
_refine_ls_wR_factor_ref 0.1748
_reflns_Friedel_coverage 0.000
_reflns_number_gt 3810
_reflns_number_total 4651
_reflns_threshold_expression 'I > 2\s(I)'
_cod_data_source_file c9dt00731h2.cif
_cod_data_source_block 5
_cod_depositor_comments 'Adding full bibliography for 7049344--7049347.cif.'
_cod_database_code 7049346
_shelxl_version_number 2014-3
_shelx_space_group_comment
;
The symmetry employed for this shelxl refinement is uniquely defined
by the following loop, which should always be used as a source of
symmetry information in preference to the above space-group names.
They are only intended as comments.
;
_olex2_refinement_description
;
1. Fixed Uiso
 At 1.2 times of:
  All C(H) groups, All C(H,H) groups
 At 1.5 times of:
  All C(H,H,H) groups
2. Restrained distances
 C21-C24 = C22-C26 = C23-C28 = C25-C26 = C26-C27 = C27-C28 = C28-C29 = C29-C24
 1.53 with sigma of 0.01
 C21'-C24' = C22'-C26' = C23'-C28' = C25'-C26' = C26'-C27'
 1.53 with sigma of 0.01
 C27'-C28' = C28'-C29' = C29'-C24'
 1.53 with sigma of 0.01
3. Uiso/Uaniso restraints and constraints
C21 \\sim C21' \\sim C20' \\sim C22 \\sim C20 \\sim C22' \\sim C23 \\sim C27
\\sim C26 \\sim C25 \\sim C28' \\sim C24' \\sim C24 \\sim C29' \\sim C29 \\sim
C28 \\sim C27' \\sim C25': within 2A with sigma of 0.005 and sigma for terminal
atoms of 0.01
Uanis(C20') \\sim Ueq: with sigma of 0.005 and sigma for terminal atoms of 0.01
4. Others
 Fixed Sof: C20(0.5) C23(0.5) H23A(0.5) H23B(0.5) C21(0.5) H21(0.5) C24(0.5)
 H24(0.5) C25(0.5) H25A(0.5) H25B(0.5) C26(0.5) H26(0.5) C22(0.5) H22A(0.5)
 H22B(0.5) C27(0.5) H27A(0.5) H27B(0.5) C28(0.5) H28(0.5) C29(0.5) H29A(0.5)
 H29B(0.5) C20'(0.5) C21'(0.5) H21'(0.5) C22'(0.5) H22C(0.5) H22D(0.5)
 C23'(0.5) H23C(0.5) H23D(0.5) C24'(0.5) H24'(0.5) C25'(0.5) H25C(0.5)
 H25D(0.5) C26'(0.5) H26'(0.5) C27'(0.5) H27C(0.5) H27D(0.5) C28'(0.5)
 H28'(0.5) C29'(0.5) H29C(0.5) H29D(0.5)
5.a Ternary CH refined with riding coordinates:
 C21(H21), C24(H24), C26(H26), C28(H28), C21'(H21'), C24'(H24'), C26'(H26'),
 C28'(H28')
5.b Secondary CH2 refined with riding coordinates:
 C23(H23A,H23B), C25(H25A,H25B), C22(H22A,H22B), C27(H27A,H27B), C29(H29A,
 H29B), C22'(H22C,H22D), C23'(H23C,H23D), C25'(H25C,H25D), C27'(H27C,H27D),
 C29'(H29C,H29D)
5.c Aromatic/amide H refined with riding coordinates:
 C2(H2), C3(H3), C4(H4), C5(H5), C6(H6), C13(H13), C15(H15)
5.d Idealised Me refined as rotating group:
 C9(H9A,H9B,H9C), C10(H10A,H10B,H10C), C17(H17A,H17B,H17C), C18(H18A,H18B,
 H18C), C19(H19A,H19B,H19C)
;
_olex2_submission_special_instructions 'No special instructions were received'

loop_
_space_group_symop_operation_xyz
'x, y, z'
'-x+1/2, -y, z+1/2'
'x+1/2, -y+1/2, -z'
'-x, y+1/2, -z+1/2'
'-x, -y, -z'
'x-1/2, y, -z-1/2'
'-x-1/2, y-1/2, z'
'x, -y-1/2, z-1/2'

loop_
_atom_site_label
_atom_site_type_symbol
_atom_site_fract_x
_atom_site_fract_y
_atom_site_fract_z
_atom_site_U_iso_or_equiv
_atom_site_adp_type
_atom_site_occupancy
_atom_site_site_symmetry_order
_atom_site_calc_flag
_atom_site_refinement_flags_posn
_atom_site_refinement_flags_adp
_atom_site_refinement_flags_occupancy
_atom_site_disorder_assembly
_atom_site_disorder_group
Co1 Co 0.12634(5) -0.07805(7) 0.10161(4) 0.0627(4) Uani 1 1 d . . . . .
N3 N 0.1331(2) 0.1847(4) 0.08991(19) 0.0359(10) Uani 1 1 d . . . . .
N4 N 0.1201(2) 0.1493(4) 0.18462(18) 0.0315(9) Uani 1 1 d . . . . .
C1 C 0.1250(3) 0.0900(5) 0.1306(2) 0.0404(13) Uani 1 1 d . . . . .
C2 C 0.0746(3) -0.2462(5) 0.0905(4) 0.0577(18) Uani 1 1 d . . . . .
H2 H 0.0400 -0.2581 0.0643 0.069 Uiso 1 1 calc R . . . .
C3 C 0.1397(3) -0.2624(5) 0.0762(3) 0.0497(15) Uani 1 1 d . . . . .
H3 H 0.1560 -0.2843 0.0383 0.060 Uiso 1 1 calc R . . . .
C4 C 0.1765(3) -0.2399(6) 0.1288(3) 0.0595(18) Uani 1 1 d . . . . .
H4 H 0.2209 -0.2472 0.1320 0.071 Uiso 1 1 calc R . . . .
C5 C 0.1346(3) -0.2048(5) 0.1751(3) 0.0523(16) Uani 1 1 d . . . . .
H5 H 0.1460 -0.1826 0.2145 0.063 Uiso 1 1 calc R . . . .
C6 C 0.0712(3) -0.2091(6) 0.1511(3) 0.061(2) Uani 1 1 d . . . . .
H6 H 0.0338 -0.1903 0.1723 0.074 Uiso 1 1 calc R . . . .
C7 C 0.1263(3) 0.2801(5) 0.1772(2) 0.0371(12) Uani 1 1 d . . . . .
C8 C 0.1340(2) 0.3012(4) 0.1179(2) 0.0350(12) Uani 1 1 d . . . . .
C9 C 0.1245(3) 0.3665(5) 0.2309(3) 0.0540(16) Uani 1 1 d . . . . .
H9A H 0.0831 0.3610 0.2500 0.081 Uiso 1 1 calc GR . . . .
H9B H 0.1320 0.4518 0.2178 0.081 Uiso 1 1 calc GR . . . .
H9C H 0.1573 0.3420 0.2593 0.081 Uiso 1 1 calc GR . . . .
C10 C 0.1426(3) 0.4263(5) 0.0864(3) 0.0524(16) Uani 1 1 d . . . . .
H10A H 0.1845 0.4297 0.0681 0.079 Uiso 1 1 calc GR . . . .
H10B H 0.1384 0.4936 0.1154 0.079 Uiso 1 1 calc GR . . . .
H10C H 0.1103 0.4356 0.0555 0.079 Uiso 1 1 calc GR . . . .
C11 C 0.1058(2) 0.0900(5) 0.2416(2) 0.0312(11) Uani 1 1 d . . . . .
C12 C 0.1554(3) 0.0467(6) 0.2780(2) 0.0438(14) Uani 1 1 d . . . . .
C13 C 0.1396(3) -0.0101(6) 0.3329(2) 0.0499(15) Uani 1 1 d . . . . .
H13 H 0.1724 -0.0410 0.3575 0.060 Uiso 1 1 calc R . . . .
C14 C 0.0761(3) -0.0219(5) 0.3519(2) 0.0427(13) Uani 1 1 d . . . . .
C15 C 0.0283(3) 0.0243(5) 0.3139(2) 0.0361(12) Uani 1 1 d . . . . .
H15 H -0.0144 0.0174 0.3260 0.043 Uiso 1 1 calc R . . . .
C16 C 0.0424(2) 0.0805(5) 0.2584(2) 0.0321(11) Uani 1 1 d . . . . .
C17 C -0.0106(2) 0.1275(5) 0.2176(2) 0.0371(12) Uani 1 1 d . . . . .
H17A H -0.0038 0.2153 0.2086 0.056 Uiso 1 1 calc GR . . . .
H17B H -0.0513 0.1174 0.2377 0.056 Uiso 1 1 calc GR . . . .
H17C H -0.0106 0.0797 0.1805 0.056 Uiso 1 1 calc GR . . . .
C18 C 0.0595(4) -0.0810(7) 0.4124(3) 0.0625(19) Uani 1 1 d . . . . .
H18A H 0.0977 -0.1148 0.4307 0.094 Uiso 1 1 calc GR . . . .
H18B H 0.0289 -0.1479 0.4064 0.094 Uiso 1 1 calc GR . . . .
H18C H 0.0413 -0.0179 0.4386 0.094 Uiso 1 1 calc GR . . . .
C19 C 0.2251(3) 0.0588(8) 0.2579(3) 0.066(2) Uani 1 1 d . . . . .
H19A H 0.2309 0.0163 0.2198 0.100 Uiso 1 1 calc GR . . . .
H19B H 0.2526 0.0211 0.2879 0.100 Uiso 1 1 calc GR . . . .
H19C H 0.2359 0.1466 0.2534 0.100 Uiso 1 1 calc GR . . . .
C20 C 0.1388(16) 0.151(2) 0.0260(15) 0.0313(13) Uani 0.5 1 d . . P A 1
C23 C 0.1848(5) 0.2105(10) -0.0168(4) 0.0363(13) Uani 0.5 1 d D . P A 1
H23A H 0.2277 0.2067 0.0003 0.044 Uiso 0.5 1 calc R . P A 1
H23B H 0.1735 0.2989 -0.0221 0.044 Uiso 0.5 1 calc R . P A 1
C21 C 0.1683(5) -0.0028(9) 0.0320(4) 0.0324(12) Uani 0.5 1 d D . P A 1
H21 H 0.2140 0.0046 0.0425 0.039 Uiso 0.5 1 calc R . P A 1
C24 C 0.1654(5) -0.0656(10) -0.0307(4) 0.0345(13) Uani 0.5 1 d D . P A 1
H24 H 0.1814 -0.1525 -0.0274 0.041 Uiso 0.5 1 calc R . P A 1
C25 C 0.0976(5) -0.0682(9) -0.0547(5) 0.0350(13) Uani 0.5 1 d D . P A 1
H25A H 0.0702 -0.1155 -0.0272 0.042 Uiso 0.5 1 calc R . P A 1
H25B H 0.0968 -0.1096 -0.0941 0.042 Uiso 0.5 1 calc R . P A 1
C26 C 0.0731(5) 0.0676(8) -0.0607(4) 0.0339(12) Uani 0.5 1 d D . P A 1
H26 H 0.0290 0.0664 -0.0764 0.041 Uiso 0.5 1 calc R . P A 1
C22 C 0.0737(4) 0.1302(9) 0.0018(4) 0.0302(13) Uani 0.5 1 d D . P A 1
H22A H 0.0517 0.2109 -0.0008 0.036 Uiso 0.5 1 calc R . P A 1
H22B H 0.0499 0.0773 0.0300 0.036 Uiso 0.5 1 calc R . P A 1
C27 C 0.1159(4) 0.1420(12) -0.1045(5) 0.0387(15) Uani 0.5 1 d D . P A 1
H27A H 0.0999 0.2277 -0.1089 0.046 Uiso 0.5 1 calc R . P A 1
H27B H 0.1157 0.1022 -0.1442 0.046 Uiso 0.5 1 calc R . P A 1
C28 C 0.1845(5) 0.1442(9) -0.0788(4) 0.0396(14) Uani 0.5 1 d D . P A 1
H28 H 0.2124 0.1911 -0.1068 0.048 Uiso 0.5 1 calc R . P A 1
C29 C 0.2092(5) 0.0089(9) -0.0732(5) 0.0393(14) Uani 0.5 1 d D . P A 1
H29A H 0.2099 -0.0309 -0.1129 0.047 Uiso 0.5 1 calc R . P A 1
H29B H 0.2527 0.0094 -0.0573 0.047 Uiso 0.5 1 calc R . P A 1
C20' C 0.1412(16) 0.136(2) 0.0266(15) 0.0312(13) Uani 0.5 1 d . U P A 2
C21' C 0.1045(5) 0.0236(9) 0.0193(4) 0.0321(11) Uani 0.5 1 d D . P A 2
H21' H 0.0589 0.0466 0.0203 0.039 Uiso 0.5 1 calc R . P A 2
C22' C 0.1085(5) 0.2448(9) -0.0215(4) 0.0331(14) Uani 0.5 1 d D . P A 2
H22C H 0.0628 0.2548 -0.0139 0.040 Uiso 0.5 1 calc R . P A 2
H22D H 0.1294 0.3262 -0.0169 0.040 Uiso 0.5 1 calc R . P A 2
C23' C 0.2091(5) 0.1449(9) 0.0156(4) 0.032(2) Uani 0.5 1 d D . P A 2
H23C H 0.2326 0.0967 0.0458 0.038 Uiso 0.5 1 calc R . P A 2
H23D H 0.2228 0.2325 0.0179 0.038 Uiso 0.5 1 calc R . P A 2
C24' C 0.1198(4) -0.0286(10) -0.0444(4) 0.0341(12) Uani 0.5 1 d D . P A 2
H24' H 0.1005 -0.1127 -0.0486 0.041 Uiso 0.5 1 calc R . P A 2
C25' C 0.0907(5) 0.0582(9) -0.0906(5) 0.0363(14) Uani 0.5 1 d D . P A 2
H25C H 0.0446 0.0633 -0.0843 0.044 Uiso 0.5 1 calc R . P A 2
H25D H 0.0983 0.0249 -0.1310 0.044 Uiso 0.5 1 calc R . P A 2
C26' C 0.1203(5) 0.1904(8) -0.0854(4) 0.034(3) Uani 0.5 1 d D . P A 2
H26' H 0.1014 0.2465 -0.1160 0.040 Uiso 0.5 1 calc R . P A 2
C27' C 0.1930(4) 0.1828(11) -0.0942(5) 0.0398(14) Uani 0.5 1 d D . P A 2
H27C H 0.2024 0.1538 -0.1350 0.048 Uiso 0.5 1 calc R . P A 2
H27D H 0.2117 0.2662 -0.0891 0.048 Uiso 0.5 1 calc R . P A 2
C28' C 0.2223(5) 0.0917(8) -0.0481(4) 0.0384(14) Uani 0.5 1 d D . P A 2
H28' H 0.2688 0.0860 -0.0547 0.046 Uiso 0.5 1 calc R . P A 2
C29' C 0.1927(4) -0.0397(9) -0.0521(5) 0.0353(13) Uani 0.5 1 d D . P A 2
H29C H 0.2104 -0.0935 -0.0206 0.042 Uiso 0.5 1 calc R . P A 2
H29D H 0.2025 -0.0773 -0.0912 0.042 Uiso 0.5 1 calc R . P A 2

loop_
_atom_site_aniso_label
_atom_site_aniso_U_11
_atom_site_aniso_U_22
_atom_site_aniso_U_33
_atom_site_aniso_U_23
_atom_site_aniso_U_13
_atom_site_aniso_U_12
Co1 0.1163(9) 0.0249(4) 0.0468(5) -0.0022(4) 0.0453(5) -0.0154(5)
N3 0.047(3) 0.025(2) 0.035(2) 0.0040(17) 0.000(2) -0.0124(19)
N4 0.032(2) 0.028(2) 0.034(2) -0.0010(17) -0.0033(18) -0.0001(18)
C1 0.058(4) 0.031(3) 0.033(3) 0.007(2) 0.007(3) -0.009(3)
C2 0.042(3) 0.033(3) 0.098(6) 0.025(3) -0.009(4) -0.006(3)
C3 0.037(3) 0.036(3) 0.076(4) -0.017(3) -0.002(3) 0.002(3)
C4 0.033(3) 0.055(4) 0.090(5) -0.025(4) 0.006(3) -0.002(3)
C5 0.068(4) 0.029(3) 0.059(4) 0.008(3) 0.014(3) 0.000(3)
C6 0.048(4) 0.052(4) 0.085(5) 0.043(4) 0.027(4) 0.013(3)
C7 0.039(3) 0.026(2) 0.047(3) -0.007(2) -0.015(3) 0.001(2)
C8 0.027(3) 0.023(2) 0.056(3) 0.002(2) -0.010(2) 0.003(2)
C9 0.053(4) 0.039(3) 0.070(4) -0.020(3) -0.010(3) -0.003(3)
C10 0.050(4) 0.031(3) 0.076(4) 0.010(3) 0.003(3) -0.007(3)
C11 0.032(3) 0.035(3) 0.027(2) -0.001(2) -0.003(2) 0.009(2)
C12 0.038(3) 0.060(4) 0.033(3) 0.003(3) -0.008(2) 0.011(3)
C13 0.047(4) 0.070(4) 0.033(3) 0.005(3) -0.010(3) 0.021(3)
C14 0.051(4) 0.047(3) 0.030(3) 0.000(2) -0.004(3) 0.005(3)
C15 0.041(3) 0.037(3) 0.030(3) -0.004(2) 0.002(2) 0.007(2)
C16 0.037(3) 0.027(2) 0.032(2) -0.005(2) -0.009(2) 0.006(2)
C17 0.035(3) 0.037(3) 0.039(3) 0.000(2) -0.001(2) 0.006(2)
C18 0.078(5) 0.079(5) 0.031(3) 0.012(3) 0.000(3) 0.008(4)
C19 0.046(4) 0.098(6) 0.055(4) 0.012(4) -0.003(3) 0.022(4)
C20 0.024(2) 0.038(3) 0.031(2) 0.009(3) 0.001(2) -0.003(2)
C23 0.029(2) 0.044(3) 0.036(2) 0.014(2) 0.000(2) -0.003(2)
C21 0.027(2) 0.039(3) 0.032(2) 0.008(2) 0.001(2) 0.001(2)
C24 0.029(3) 0.041(3) 0.034(2) 0.007(2) 0.005(2) 0.001(2)
C25 0.029(3) 0.041(3) 0.034(2) 0.007(2) 0.003(2) 0.001(2)
C26 0.029(2) 0.040(3) 0.032(2) 0.010(2) 0.002(2) -0.001(2)
C22 0.024(2) 0.035(3) 0.031(2) 0.010(2) 0.001(2) 0.000(2)
C27 0.034(3) 0.046(3) 0.037(3) 0.012(3) 0.004(3) -0.002(3)
C28 0.032(3) 0.049(3) 0.038(3) 0.016(3) 0.005(2) -0.003(3)
C29 0.031(3) 0.048(3) 0.039(3) 0.011(3) 0.006(2) -0.001(3)
C20' 0.025(2) 0.037(3) 0.031(2) 0.008(2) 0.001(2) -0.002(2)
C21' 0.027(2) 0.037(2) 0.032(2) 0.008(2) 0.0028(19) -0.001(2)
C22' 0.029(3) 0.038(3) 0.033(3) 0.008(3) 0.001(2) -0.001(3)
C23' 0.034(6) 0.031(5) 0.029(5) 0.004(4) 0.001(4) -0.003(4)
C24' 0.029(2) 0.039(2) 0.034(2) 0.007(2) 0.002(2) 0.000(2)
C25' 0.031(3) 0.042(3) 0.035(3) 0.007(3) 0.003(3) 0.000(3)
C26' 0.056(7) 0.023(5) 0.022(5) 0.002(4) -0.001(5) -0.004(5)
C27' 0.034(3) 0.047(3) 0.038(3) 0.014(3) 0.004(2) -0.003(3)
C28' 0.032(3) 0.046(3) 0.038(3) 0.012(2) 0.005(2) -0.001(2)
C29' 0.030(3) 0.041(3) 0.035(3) 0.008(2) 0.004(2) 0.000(2)

loop_
_atom_type_symbol
_atom_type_description
_atom_type_scat_dispersion_real
_atom_type_scat_dispersion_imag
_atom_type_scat_source
C C 0.0033 0.0016 'International Tables Vol C Tables 4.2.6.8 and 6.1.1.4'
H H 0.0000 0.0000 'International Tables Vol C Tables 4.2.6.8 and 6.1.1.4'
Co Co 0.3494 0.9721 'International Tables Vol C Tables 4.2.6.8 and 6.1.1.4'
N N 0.0061 0.0033 'International Tables Vol C Tables 4.2.6.8 and 6.1.1.4'

loop_
_geom_angle_atom_site_label_1
_geom_angle_atom_site_label_2
_geom_angle_atom_site_label_3
_geom_angle
C1 Co1 C2 146.3(3)
C1 Co1 C3 172.1(3)
C1 Co1 C4 132.9(3)
C1 Co1 C5 109.9(2)
C1 Co1 C6 115.9(3)
C1 Co1 C21 83.5(3)
C1 Co1 C21' 79.2(3)
C2 Co1 C5 65.9(3)
C2 Co1 C6 38.8(3)
C2 Co1 C21' 102.5(3)
C3 Co1 C2 39.6(2)
C3 Co1 C4 39.8(2)
C3 Co1 C5 66.0(3)
C3 Co1 C6 65.7(3)
C3 Co1 C21' 105.8(3)
C4 Co1 C2 66.1(2)
C4 Co1 C5 38.7(2)
C4 Co1 C6 65.4(2)
C4 Co1 C21' 138.9(3)
C5 Co1 C21' 168.4(3)
C6 Co1 C5 39.4(2)
C6 Co1 C21' 130.5(3)
C21 Co1 C2 119.3(4)
C21 Co1 C3 96.5(3)
C21 Co1 C4 109.8(3)
C21 Co1 C5 146.4(3)
C21 Co1 C6 158.0(4)
C1 N3 C8 111.5(4)
C1 N3 C20 117.9(10)
C1 N3 C20' 112.0(9)
C8 N3 C20 130.6(10)
C8 N3 C20' 136.5(10)
C1 N4 C7 110.4(4)
C1 N4 C11 125.8(4)
C7 N4 C11 123.6(4)
N3 C1 Co1 118.1(4)
N4 C1 Co1 137.4(4)
N4 C1 N3 104.5(4)
Co1 C2 H2 125.8
C3 C2 Co1 68.4(3)
C3 C2 H2 126.3
C6 C2 Co1 71.0(4)
C6 C2 H2 126.3
C6 C2 C3 107.4(6)
Co1 C3 H3 122.2
C2 C3 Co1 72.0(3)
C2 C3 H3 125.7
C2 C3 C4 108.6(6)
C4 C3 Co1 71.8(4)
C4 C3 H3 125.7
Co1 C4 H4 125.8
C3 C4 Co1 68.4(4)
C3 C4 H4 126.0
C5 C4 Co1 71.3(4)
C5 C4 C3 108.0(6)
C5 C4 H4 126.0
Co1 C5 H5 125.2
C4 C5 Co1 70.0(4)
C4 C5 H5 126.3
C4 C5 C6 107.4(6)
C6 C5 Co1 70.1(3)
C6 C5 H5 126.3
Co1 C6 H6 125.2
C2 C6 Co1 70.2(3)
C2 C6 C5 108.6(6)
C2 C6 H6 125.7
C5 C6 Co1 70.5(3)
C5 C6 H6 125.7
N4 C7 C9 120.7(5)
C8 C7 N4 106.9(4)
C8 C7 C9 132.4(5)
N3 C8 C10 125.5(5)
C7 C8 N3 106.7(4)
C7 C8 C10 127.8(5)
C7 C9 H9A 109.5
C7 C9 H9B 109.5
C7 C9 H9C 109.5
H9A C9 H9B 109.5
H9A C9 H9C 109.5
H9B C9 H9C 109.5
C8 C10 H10A 109.5
C8 C10 H10B 109.5
C8 C10 H10C 109.5
H10A C10 H10B 109.5
H10A C10 H10C 109.5
H10B C10 H10C 109.5
C12 C11 N4 119.7(5)
C16 C11 N4 117.9(4)
C16 C11 C12 122.4(5)
C11 C12 C13 118.1(5)
C11 C12 C19 121.0(5)
C13 C12 C19 120.9(5)
C12 C13 H13 119.2
C12 C13 C14 121.7(5)
C14 C13 H13 119.2
C13 C14 C18 121.3(5)
C15 C14 C13 117.8(5)
C15 C14 C18 120.8(5)
C14 C15 H15 119.0
C14 C15 C16 122.0(5)
C16 C15 H15 119.0
C11 C16 C15 118.0(5)
C11 C16 C17 121.2(5)
C15 C16 C17 120.8(5)
C16 C17 H17A 109.5
C16 C17 H17B 109.5
C16 C17 H17C 109.5
H17A C17 H17B 109.5
H17A C17 H17C 109.5
H17B C17 H17C 109.5
C14 C18 H18A 109.5
C14 C18 H18B 109.5
C14 C18 H18C 109.5
H18A C18 H18B 109.5
H18A C18 H18C 109.5
H18B C18 H18C 109.5
C12 C19 H19A 109.5
C12 C19 H19B 109.5
C12 C19 H19C 109.5
H19A C19 H19B 109.5
H19A C19 H19C 109.5
H19B C19 H19C 109.5
N3 C20 C23 124(2)
N3 C20 C21 100.5(16)
N3 C20 C22 108(2)
C23 C20 C21 102.5(18)
C22 C20 C23 115(2)
C22 C20 C21 102.2(16)
C20 C23 H23A 109.3
C20 C23 H23B 109.3
C20 C23 C28 111.7(14)
H23A C23 H23B 107.9
C28 C23 H23A 109.3
C28 C23 H23B 109.3
Co1 C21 H21 106.5
C20 C21 Co1 106.6(12)
C20 C21 H21 106.5
C24 C21 Co1 121.2(7)
C24 C21 C20 108.7(13)
C24 C21 H21 106.5
C21 C24 H24 109.0
C25 C24 C21 111.2(8)
C25 C24 H24 109.0
C25 C24 C29 110.6(8)
C29 C24 C21 107.8(8)
C29 C24 H24 109.0
C24 C25 H25A 109.9
C24 C25 H25B 109.9
C24 C25 C26 109.0(9)
H25A C25 H25B 108.3
C26 C25 H25A 109.9
C26 C25 H25B 109.9
C25 C26 H26 109.3
C25 C26 C27 110.0(9)
C22 C26 C25 109.0(8)
C22 C26 H26 109.3
C22 C26 C27 109.9(8)
C27 C26 H26 109.3
C20 C22 C26 113.5(15)
C20 C22 H22A 108.9
C20 C22 H22B 108.9
C26 C22 H22A 108.9
C26 C22 H22B 108.9
H22A C22 H22B 107.7
C26 C27 H27A 110.0
C26 C27 H27B 110.0
C26 C27 C28 108.4(8)
H27A C27 H27B 108.4
C28 C27 H27A 110.0
C28 C27 H27B 110.0
C23 C28 H28 109.0
C27 C28 C23 109.8(9)
C27 C28 H28 109.0
C29 C28 C23 110.8(8)
C29 C28 C27 109.2(9)
C29 C28 H28 109.0
C24 C29 C28 109.5(8)
C24 C29 H29A 109.8
C24 C29 H29B 109.8
C28 C29 H29A 109.8
C28 C29 H29B 109.8
H29A C29 H29B 108.2
N3 C20' C22' 107.5(14)
C21' C20' N3 110(2)
C21' C20' C22' 106(2)
C21' C20' C23' 124.4(19)
C23' C20' N3 104(2)
C23' C20' C22' 104.0(18)
Co1 C21' H21' 108.0
C20' C21' Co1 102.0(13)
C20' C21' H21' 108.0
C20' C21' C24' 107.0(15)
C24' C21' Co1 123.0(7)
C24' C21' H21' 108.0
C20' C22' H22C 110.9
C20' C22' H22D 110.8
H22C C22' H22D 108.9
C26' C22' C20' 104.6(12)
C26' C22' H22C 110.8
C26' C22' H22D 110.8
C20' C23' H23C 110.1
C20' C23' H23D 110.1
C20' C23' C28' 107.8(15)
H23C C23' H23D 108.5
C28' C23' H23C 110.2
C28' C23' H23D 110.2
C21' C24' H24' 109.0
C25' C24' C21' 108.4(8)
C25' C24' H24' 109.0
C25' C24' C29' 111.8(8)
C29' C24' C21' 109.5(8)
C29' C24' H24' 109.0
C24' C25' H25C 109.6
C24' C25' H25D 109.6
C24' C25' C26' 110.2(8)
H25C C25' H25D 108.1
C26' C25' H25C 109.6
C26' C25' H25D 109.6
C22' C26' H26' 109.9
C25' C26' C22' 110.2(8)
C25' C26' H26' 109.9
C27' C26' C22' 107.1(8)
C27' C26' C25' 109.8(8)
C27' C26' H26' 109.9
C26' C27' H27C 109.6
C26' C27' H27D 109.6
H27C C27' H27D 108.2
C28' C27' C26' 110.1(8)
C28' C27' H27C 109.6
C28' C27' H27D 109.6
C23' C28' H28' 109.5
C27' C28' C23' 107.8(8)
C27' C28' H28' 109.5
C29' C28' C23' 108.4(8)
C29' C28' C27' 112.1(9)
C29' C28' H28' 109.5
C24' C29' H29C 109.9
C24' C29' H29D 109.9
C28' C29' C24' 108.9(8)
C28' C29' H29C 109.9
C28' C29' H29D 109.9
H29C C29' H29D 108.3

loop_
_geom_bond_atom_site_label_1
_geom_bond_atom_site_label_2
_geom_bond_distance
Co1 C1 1.888(5)
Co1 C2 2.092(6)
Co1 C3 2.046(6)
Co1 C4 2.091(7)
Co1 C5 2.107(6)
Co1 C6 2.102(6)
Co1 C21 1.934(9)
Co1 C21' 2.155(9)
N3 C1 1.354(6)
N3 C8 1.377(6)
N3 C20 1.46(3)
N3 C20' 1.50(3)
N4 C1 1.348(6)
N4 C7 1.398(6)
N4 C11 1.434(6)
C2 H2 0.9300
C2 C3 1.401(8)
C2 C6 1.392(10)
C3 H3 0.9300
C3 C4 1.408(9)
C4 H4 0.9300
C4 C5 1.390(8)
C5 H5 0.9300
C5 C6 1.420(9)
C6 H6 0.9300
C7 C8 1.334(7)
C7 C9 1.494(7)
C8 C10 1.504(7)
C9 H9A 0.9600
C9 H9B 0.9600
C9 H9C 0.9600
C10 H10A 0.9600
C10 H10B 0.9600
C10 H10C 0.9600
C11 C12 1.385(7)
C11 C16 1.373(7)
C12 C13 1.388(8)
C12 C19 1.521(8)
C13 H13 0.9300
C13 C14 1.391(8)
C14 C15 1.388(7)
C14 C18 1.512(8)
C15 H15 0.9300
C15 C16 1.391(7)
C16 C17 1.506(7)
C17 H17A 0.9600
C17 H17B 0.9600
C17 H17C 0.9600
C18 H18A 0.9600
C18 H18B 0.9600
C18 H18C 0.9600
C19 H19A 0.9600
C19 H19B 0.9600
C19 H19C 0.9600
C20 C23 1.48(3)
C20 C21 1.74(2)
C20 C22 1.47(3)
C23 H23A 0.9700
C23 H23B 0.9700
C23 C28 1.535(9)
C21 H21 0.9800
C21 C24 1.533(8)
C24 H24 0.9800
C24 C25 1.506(14)
C24 C29 1.524(8)
C25 H25A 0.9700
C25 H25B 0.9700
C25 C26 1.530(9)
C26 H26 0.9800
C26 C22 1.527(8)
C26 C27 1.530(8)
C22 H22A 0.9700
C22 H22B 0.9700
C27 H27A 0.9700
C27 H27B 0.9700
C27 C28 1.535(9)
C28 H28 0.9800
C28 C29 1.525(9)
C29 H29A 0.9700
C29 H29B 0.9700
C20' C21' 1.42(3)
C20' C22' 1.71(3)
C20' C23' 1.44(3)
C21' H21' 0.9800
C21' C24' 1.539(8)
C22' H22C 0.9700
C22' H22D 0.9700
C22' C26' 1.538(8)
C23' H23C 0.9700
C23' H23D 0.9700
C23' C28' 1.535(8)
C24' H24' 0.9800
C24' C25' 1.498(14)
C24' C29' 1.529(8)
C25' H25C 0.9700
C25' H25D 0.9700
C25' C26' 1.530(8)
C26' H26' 0.9800
C26' C27' 1.526(9)
C27' H27C 0.9700
C27' H27D 0.9700
C27' C28' 1.526(8)
C28' H28' 0.9800
C28' C29' 1.521(9)
C29' H29C 0.9700
C29' H29D 0.9700

loop_
_geom_torsion_atom_site_label_1
_geom_torsion_atom_site_label_2
_geom_torsion_atom_site_label_3
_geom_torsion_atom_site_label_4
_geom_torsion
Co1 C2 C3 C4 62.9(4)
Co1 C2 C6 C5 -60.3(4)
Co1 C3 C4 C5 60.6(5)
Co1 C4 C5 C6 60.4(4)
Co1 C5 C6 C2 60.1(4)
Co1 C21 C24 C25 64.9(10)
Co1 C21 C24 C29 -173.7(7)
Co1 C21' C24' C25' 172.8(7)
Co1 C21' C24' C29' -65.0(10)
N3 C20 C23 C28 173.4(15)
N3 C20 C21 Co1 36.9(19)
N3 C20 C21 C24 169.1(13)
N3 C20 C22 C26 -167.9(10)
N3 C20' C21' Co1 -44.5(17)
N3 C20' C21' C24' -174.8(13)
N3 C20' C22' C26' 178.3(15)
N3 C20' C23' C28' 178.0(10)
N4 C7 C8 N3 -0.5(6)
N4 C7 C8 C10 179.9(5)
N4 C11 C12 C13 179.9(5)
N4 C11 C12 C19 -1.1(8)
N4 C11 C16 C15 -179.3(4)
N4 C11 C16 C17 1.6(7)
C1 N3 C8 C7 0.0(6)
C1 N3 C8 C10 179.5(5)
C1 N3 C20 C23 -138.9(15)
C1 N3 C20 C21 -26(2)
C1 N3 C20 C22 80.9(14)
C1 N3 C20' C21' 33(2)
C1 N3 C20' C22' 147.7(12)
C1 N3 C20' C23' -102.4(13)
C1 N4 C7 C8 0.9(6)
C1 N4 C7 C9 -178.2(5)
C1 N4 C11 C12 90.9(7)
C1 N4 C11 C16 -90.2(6)
C2 Co1 C1 N3 -117.1(5)
C2 Co1 C1 N4 65.9(9)
C2 C3 C4 Co1 -63.0(4)
C2 C3 C4 C5 -2.4(7)
C3 C2 C6 Co1 59.0(4)
C3 C2 C6 C5 -1.3(7)
C3 C4 C5 Co1 -58.8(5)
C3 C4 C5 C6 1.6(7)
C4 Co1 C1 N3 129.6(5)
C4 Co1 C1 N4 -47.3(8)
C4 C5 C6 Co1 -60.3(4)
C4 C5 C6 C2 -0.2(7)
C5 Co1 C1 N3 166.8(4)
C5 Co1 C1 N4 -10.2(7)
C6 Co1 C1 N3 -150.7(4)
C6 Co1 C1 N4 32.3(8)
C6 C2 C3 Co1 -60.6(4)
C6 C2 C3 C4 2.2(7)
C7 N4 C1 Co1 176.3(5)
C7 N4 C1 N3 -0.9(6)
C7 N4 C11 C12 -94.2(6)
C7 N4 C11 C16 84.8(6)
C8 N3 C1 Co1 -177.3(4)
C8 N3 C1 N4 0.6(6)
C8 N3 C20 C23 42(3)
C8 N3 C20 C21 154.9(7)
C8 N3 C20 C22 -98.3(17)
C8 N3 C20' C21' -150.0(9)
C8 N3 C20' C22' -35(3)
C8 N3 C20' C23' 74.9(19)
C9 C7 C8 N3 178.4(6)
C9 C7 C8 C10 -1.1(10)
C11 N4 C1 Co1 -8.2(10)
C11 N4 C1 N3 174.5(5)
C11 N4 C7 C8 -174.6(5)
C11 N4 C7 C9 6.3(8)
C11 C12 C13 C14 -1.1(9)
C12 C11 C16 C15 -0.4(8)
C12 C11 C16 C17 -179.4(5)
C12 C13 C14 C15 0.5(9)
C12 C13 C14 C18 -178.5(6)
C13 C14 C15 C16 0.2(8)
C14 C15 C16 C11 -0.2(8)
C14 C15 C16 C17 178.8(5)
C16 C11 C12 C13 1.0(8)
C16 C11 C12 C19 180.0(6)
C18 C14 C15 C16 179.2(5)
C19 C12 C13 C14 180.0(6)
C20 N3 C1 Co1 3.3(16)
C20 N3 C1 N4 -178.8(15)
C20 N3 C8 C7 179.3(17)
C20 N3 C8 C10 -1.2(19)
C20 N3 C20' C21' -126(24)
C20 N3 C20' C22' -11(22)
C20 N3 C20' C23' 99(23)
C20 C23 C28 C27 55.4(15)
C20 C23 C28 C29 -65.3(15)
C20 C21 C24 C25 -59.0(14)
C20 C21 C24 C29 62.5(15)
C23 C20 C21 Co1 165.8(14)
C23 C20 C21 C24 -62.1(19)
C23 C20 C22 C26 48.0(19)
C23 C28 C29 C24 61.1(11)
C21 Co1 C1 N3 18.6(5)
C21 Co1 C1 N4 -158.4(7)
C21 C20 C23 C28 61.3(19)
C21 C20 C22 C26 -62.3(18)
C21 C24 C25 C26 60.6(10)
C21 C24 C29 C28 -62.0(11)
C24 C25 C26 C22 -60.6(10)
C24 C25 C26 C27 60.0(11)
C25 C24 C29 C28 59.8(11)
C25 C26 C22 C20 67.8(13)
C25 C26 C27 C28 -60.7(12)
C26 C27 C28 C23 -61.1(11)
C26 C27 C28 C29 60.5(11)
C22 C20 C23 C28 -48.9(19)
C22 C20 C21 Co1 -74.5(18)
C22 C20 C21 C24 58(2)
C22 C26 C27 C28 59.4(11)
C27 C26 C22 C20 -52.9(14)
C27 C28 C29 C24 -59.9(11)
C29 C24 C25 C26 -59.2(11)
C20' N3 C1 Co1 0.7(15)
C20' N3 C1 N4 178.6(14)
C20' N3 C8 C7 -177.3(18)
C20' N3 C8 C10 2(2)
C20' N3 C20 C23 -117(24)
C20' N3 C20 C21 -4(22)
C20' N3 C20 C22 103(23)
C20' C21' C24' C25' -70.0(15)
C20' C21' C24' C29' 52.2(15)
C20' C22' C26' C25' 56.8(14)
C20' C22' C26' C27' -62.6(14)
C20' C23' C28' C27' 68.6(13)
C20' C23' C28' C29' -52.9(13)
C21' Co1 C1 N3 -20.8(5)
C21' Co1 C1 N4 162.3(7)
C21' C20' C22' C26' -64(2)
C21' C20' C23' C28' 52(3)
C21' C24' C25' C26' 61.7(11)
C21' C24' C29' C28' -63.0(11)
C22' C20' C21' Co1 -160.4(13)
C22' C20' C21' C24' 69.4(18)
C22' C20' C23' C28' -69.5(16)
C22' C26' C27' C28' 62.8(11)
C23' C20' C21' Co1 79(3)
C23' C20' C21' C24' -51(3)
C23' C20' C22' C26' 68.3(18)
C23' C28' C29' C24' 62.9(10)
C24' C25' C26' C22' -59.4(11)
C24' C25' C26' C27' 58.4(11)
C25' C24' C29' C28' 57.2(11)
C25' C26' C27' C28' -56.9(12)
C26' C27' C28' C23' -62.2(11)
C26' C27' C28' C29' 57.0(12)
C27' C28' C29' C24' -55.9(11)
C29' C24' C25' C26' -59.1(11)
